data_7705658
loop_
_publ_author_name
'Maliszewski, Benon P.'
'Tzouras, Nikolaos V.'
'Guillet, S\'ebastien G'
'Saab, Marina'
'Beli\<s, Marek'
'Van Hecke, Kristof'
'Nahra, Fady'
'Nolan, Steven P.'

_publ_section_title
;
 A general protocol for the synthesis of Pt-NHC (NHC = N-heterocyclic
 carbene) hydrosilylation catalysts.
;
_journal_issue 41
_journal_name_full 'Dalton transactions (Cambridge, England : 2003)'
_journal_page_first 14673
_journal_page_last 14679
_journal_paper_doi 10.1039/d0dt03480k
_journal_volume 49
_journal_year 2020
_chemical_formula_moiety 'C29 H42 Cl2 N2 Pt S'
_chemical_formula_sum 'C29 H42 Cl2 N2 Pt S'
_chemical_formula_weight 716.69
_space_group_crystal_system orthorhombic
_space_group_IT_number 62
_space_group_name_Hall '-P 2ac 2n'
_space_group_name_H-M_alt 'P n m a'
_atom_sites_solution_hydrogens geom
_atom_sites_solution_primary dual
_audit_creation_date 2018-02-24
_audit_creation_method
;
Olex2 1.2
(compiled Aug 10 2017 17:28:52 for OlexSys, GUI svn.r5381)
;
_audit_update_record
;
2020-07-10 deposited with the CCDC.	2020-10-09 downloaded from the CCDC.
;
_cell_angle_alpha 90
_cell_angle_beta 90
_cell_angle_gamma 90
_cell_formula_units_Z 4
_cell_length_a 16.25390(10)
_cell_length_b 17.7182(2)
_cell_length_c 10.16940(10)
_cell_measurement_reflns_used 38032
_cell_measurement_temperature 100.0(1)
_cell_measurement_theta_max 29.2620
_cell_measurement_theta_min 2.6050
_cell_volume 2928.68(5)
_computing_cell_refinement 'CrysAlisPro 1.171.38.41 (Rigaku OD, 2015)'
_computing_data_collection 'CrysAlisPro 1.171.38.41 (Rigaku OD, 2015)'
_computing_data_reduction 'CrysAlisPro 1.171.38.41 (Rigaku OD, 2015)'
_computing_molecular_graphics 'Olex2 (Dolomanov et al., 2009)'
_computing_publication_material 'Olex2 (Dolomanov et al., 2009)'
_computing_structure_refinement 'ShelXL (Sheldrick, 2015)'
_computing_structure_solution 'ShelXT (Sheldrick, 2015)'
_diffrn_ambient_environment N~2~
_diffrn_ambient_temperature 100.0(1)
_diffrn_detector 'CCD plate'
_diffrn_detector_area_resol_mean 10.4839
_diffrn_detector_type Atlas
_diffrn_measured_fraction_theta_full 0.999
_diffrn_measured_fraction_theta_max 0.975
_diffrn_measurement_details
;
List of Runs (angles in degrees, time in seconds):

  # Type    Start    End  Width  t~exp~   \w     \q     \k     \f   Frames
#--------------------------------------------------------------------------
  1  \w    -36.00  24.00   1.00    6.00    --  -11.03 -85.00 153.00   60
  2  \w    -83.00  18.00   1.00    6.00    --  -11.03 -61.00 -95.00  101
  3  \w    -65.00 -20.00   1.00    6.00    --  -11.03 121.00 129.36   45
  4  \w    -20.00  30.00   1.00    6.00    --  -11.03 -99.00 -30.00   50
  5  \w    -85.00  13.00   1.00    6.00    --  -11.03 -38.00-120.00   98
  6  \w    -91.00  30.00   1.00    6.00    --  -11.03 -19.00 -30.00  121
  7  \w    -79.00 -34.00   1.00    6.00    --  -11.03 144.00  35.56   45
  8  \w     35.00  99.00   1.00    6.00    --   10.17 178.00-120.00   64
  9  \w    -86.00 -38.00   1.00    6.00    --  -11.03 153.00 156.49   48
 10  \w    -20.00  30.00   1.00    6.00    --  -11.03 -99.00  60.00   50
 11  \w    -83.00 -36.00   1.00    6.00    --  -11.03 149.00 -96.49   47
 12  \w    -36.00  63.00   1.00    6.00    --  -11.03  38.00  60.00   99
 13  \w    -39.00  62.00   1.00    6.00    --  -11.03  57.00 -30.00  101
 14  \w    -66.00 -41.00   1.00    6.00    --   10.17 -77.00 150.00   25
 15  \w    -64.00  35.00   1.00    6.00    --   10.17 -38.00 -90.00   99
 16  \w    -88.00 -40.00   1.00    6.00    --  -11.03 156.00-150.24   48
 17  \w    -86.00 -38.00   1.00    6.00    --  -11.03 153.00 -47.05   48
 18  \w    -20.00  30.00   1.00    6.00    --  -11.03 -99.00 120.00   50
;
_diffrn_measurement_device 'four-circle diffractometer'
_diffrn_measurement_device_type 'SuperNova, Dual, Cu at zero, Atlas'
_diffrn_measurement_method '\w scans'
_diffrn_orient_matrix_type 'CrysAlisPro convention (1999,Acta A55,543-557)'
_diffrn_orient_matrix_UB_11 0.0280286000
_diffrn_orient_matrix_UB_12 -0.0078974000
_diffrn_orient_matrix_UB_13 0.0516391000
_diffrn_orient_matrix_UB_21 -0.0136133000
_diffrn_orient_matrix_UB_22 0.0326542000
_diffrn_orient_matrix_UB_23 0.0339973000
_diffrn_orient_matrix_UB_31 -0.0305442000
_diffrn_orient_matrix_UB_32 -0.0217958000
_diffrn_orient_matrix_UB_33 0.0322514000
_diffrn_radiation_monochromator mirror
_diffrn_radiation_probe x-ray
_diffrn_radiation_type MoK\a
_diffrn_radiation_wavelength 0.71073
_diffrn_reflns_av_R_equivalents 0.0628
_diffrn_reflns_av_unetI/netI 0.0251
_diffrn_reflns_Laue_measured_fraction_full 0.999
_diffrn_reflns_Laue_measured_fraction_max 0.975
_diffrn_reflns_limit_h_max 22
_diffrn_reflns_limit_h_min -22
_diffrn_reflns_limit_k_max 22
_diffrn_reflns_limit_k_min -24
_diffrn_reflns_limit_l_max 13
_diffrn_reflns_limit_l_min -13
_diffrn_reflns_number 94758
_diffrn_reflns_point_group_measured_fraction_full 0.999
_diffrn_reflns_point_group_measured_fraction_max 0.975
_diffrn_reflns_theta_full 25.242
_diffrn_reflns_theta_max 29.701
_diffrn_reflns_theta_min 2.506
_diffrn_source 'micro-focus sealed X-ray tube'
_diffrn_source_type 'SuperNova (Mo) X-ray Source'
_exptl_absorpt_coefficient_mu 5.065
_exptl_absorpt_correction_T_max 0.998
_exptl_absorpt_correction_T_min 0.996
_exptl_absorpt_correction_type gaussian
_exptl_absorpt_process_details
;
CrysAlisPro 1.171.38.41 (Rigaku Oxford Diffraction, 2015)
Numerical absorption correction based on gaussian integration over
			a multifaceted crystal model
Empirical absorption correction using spherical harmonics,
 implemented in SCALE3 ABSPACK scaling algorithm.
;
_exptl_crystal_colour 'clear colourless'
_exptl_crystal_colour_lustre clear
_exptl_crystal_colour_primary colourless
_exptl_crystal_density_diffrn 1.625
_exptl_crystal_description plate
_exptl_crystal_F_000 1432
_exptl_crystal_size_max 0.264
_exptl_crystal_size_mid 0.213
_exptl_crystal_size_min 0.096
_refine_diff_density_max 2.663
_refine_diff_density_min -2.577
_refine_diff_density_rms 0.194
_refine_ls_extinction_method none
_refine_ls_goodness_of_fit_ref 1.034
_refine_ls_hydrogen_treatment constr
_refine_ls_matrix_type full
_refine_ls_number_parameters 181
_refine_ls_number_reflns 4184
_refine_ls_number_restraints 126
_refine_ls_restrained_S_all 1.197
_refine_ls_R_factor_all 0.0602
_refine_ls_R_factor_gt 0.0495
_refine_ls_shift/su_max 0.002
_refine_ls_shift/su_mean 0.000
_refine_ls_structure_factor_coef Fsqd
_refine_ls_weighting_details 'w=1/[\s^2^(Fo^2^)+(0.0088P)^2^+43.0855P] where P=(Fo^2^+2Fc^2^)/3'
_refine_ls_weighting_scheme calc
_refine_ls_wR_factor_gt 0.0981
_refine_ls_wR_factor_ref 0.1043
_reflns_Friedel_coverage 0.000
_reflns_number_gt 3654
_reflns_number_total 4184
_reflns_threshold_expression 'I > 2\s(I)'
_cod_data_source_file d0dt03480k2.cif
_cod_data_source_block fn022
_cod_depositor_comments 'Adding full bibliography for 7705653--7705658.cif.'
_cod_database_code 7705658
_shelxl_version_number 2013-4
_chemical_oxdiff_formula 'C29 H42 Cl2 N2 Pt S'
_shelx_space_group_comment
;
The symmetry employed for this shelxl refinement is uniquely defined
by the following loop, which should always be used as a source of
symmetry information in preference to the above space-group names.
They are only intended as comments.
;
_reflns_odcompleteness_completeness 99.79
_reflns_odcompleteness_iscentric 1
_reflns_odcompleteness_theta 26.32
_olex2_refinement_description
;
1. Fixed Uiso
 At 1.2 times of:
  All C(H) groups
 At 1.5 times of:
  All C(H,H,H) groups
2. Uiso/Uaniso restraints and constraints
All non-hydrogen atoms restrained to be isotropic: with sigma of 0.005 and
sigma for terminal atoms of 0.01
3. Others
 Fixed Sof: C15(0.5) H15A(0.5) H15B(0.5) H15C(0.5) C16(0.5) H16A(0.5)
 H16B(0.5) H16C(0.5)
4.a Ternary CH refined with riding coordinates:
 C9(H9), C12(H12)
4.b Aromatic/amide H refined with riding coordinates:
 C2(H2), C5(H5), C6(H6), C7(H7)
4.c Idealised Me refined as rotating group:
 C10(H10A,H10B,H10C), C11(H11A,H11B,H11C), C13(H13A,H13B,H13C), C14(H14A,H14B,
 H14C), C15(H15A,H15B,H15C), C16(H16A,H16B,H16C)
;
_olex2_exptl_crystal_mounting_method 'mounted on a nylon loop'
_olex2_submission_special_instructions 'No special instructions were received'
_oxdiff_exptl_absorpt_empirical_details
;
Empirical correction (ABSPACK) includes:
- Absorption correction using spherical harmonics
- Frame scaling
;
_oxdiff_exptl_absorpt_empirical_full_max 1.210
_oxdiff_exptl_absorpt_empirical_full_min 0.839

loop_
_space_group_symop_operation_xyz
'x, y, z'
'-x+1/2, -y, z+1/2'
'-x, y+1/2, -z'
'x+1/2, -y+1/2, -z+1/2'
'-x, -y, -z'
'x-1/2, y, -z-1/2'
'x, -y-1/2, z'
'-x-1/2, y-1/2, z-1/2'

loop_
_atom_site_label
_atom_site_type_symbol
_atom_site_fract_x
_atom_site_fract_y
_atom_site_fract_z
_atom_site_U_iso_or_equiv
_atom_site_adp_type
_atom_site_occupancy
_atom_site_site_symmetry_order
_atom_site_calc_flag
_atom_site_refinement_flags_posn
_atom_site_refinement_flags_adp
_atom_site_refinement_flags_occupancy
_atom_site_disorder_assembly
_atom_site_disorder_group
Pt1 Pt 0.49012(2) 0.2500 0.46856(3) 0.02440(9) Uani 1 2 d S T P . .
Cl1 Cl 0.40745(15) 0.2500 0.6485(3) 0.0889(14) Uani 1 2 d S T P . .
Cl2 Cl 0.57057(17) 0.2500 0.2830(2) 0.0761(11) Uani 1 2 d S T P . .
S1 S 0.37064(19) 0.2500 0.3397(4) 0.0816(12) Uani 1 2 d S T P . .
N1 N 0.6393(3) 0.3115(4) 0.6075(5) 0.0371(12) Uani 1 1 d . . . . .
C1 C 0.5940(5) 0.2500 0.5715(8) 0.0290(17) Uani 1 2 d S T P . .
C2 C 0.7135(4) 0.2870(5) 0.6634(7) 0.0506(18) Uani 1 1 d . . . . .
H2 H 0.7563 0.3185 0.6957 0.061 Uiso 1 1 calc R . . . .
C3 C 0.6140(4) 0.3889(4) 0.6061(7) 0.0425(16) Uani 1 1 d . . . . .
C4 C 0.6405(5) 0.4373(5) 0.5043(7) 0.0517(19) Uani 1 1 d . . . . .
C5 C 0.6161(5) 0.5118(5) 0.5112(9) 0.062(2) Uani 1 1 d . . . . .
H5 H 0.6327 0.5455 0.4435 0.074 Uiso 1 1 calc R . . . .
C6 C 0.5696(6) 0.5385(5) 0.6104(8) 0.061(2) Uani 1 1 d . . . . .
H6 H 0.5533 0.5900 0.6108 0.073 Uiso 1 1 calc R . . . .
C7 C 0.5454(5) 0.4911(5) 0.7120(8) 0.056(2) Uani 1 1 d . . . . .
H7 H 0.5136 0.5107 0.7825 0.067 Uiso 1 1 calc R . . . .
C8 C 0.5670(5) 0.4153(4) 0.7117(7) 0.0442(16) Uani 1 1 d . . . . .
C9 C 0.5423(5) 0.3654(5) 0.8261(8) 0.057(2) Uani 1 1 d . . . . .
H9 H 0.5403 0.3124 0.7925 0.069 Uiso 1 1 calc R . . . .
C10 C 0.6062(8) 0.3676(6) 0.9339(9) 0.083(3) Uani 1 1 d . . . . .
H10A H 0.6603 0.3554 0.8970 0.125 Uiso 1 1 calc GR . . . .
H10B H 0.5920 0.3307 1.0019 0.125 Uiso 1 1 calc GR . . . .
H10C H 0.6077 0.4183 0.9727 0.125 Uiso 1 1 calc GR . . . .
C11 C 0.4575(7) 0.3834(6) 0.8814(11) 0.085(3) Uani 1 1 d . . . . .
H11A H 0.4596 0.4315 0.9288 0.127 Uiso 1 1 calc GR . . . .
H11B H 0.4407 0.3432 0.9418 0.127 Uiso 1 1 calc GR . . . .
H11C H 0.4178 0.3870 0.8092 0.127 Uiso 1 1 calc GR . . . .
C12 C 0.6974(6) 0.4082(7) 0.3970(9) 0.070(2) Uani 1 1 d . . . . .
H12 H 0.6981 0.3518 0.3997 0.084 Uiso 1 1 calc R . . . .
C13 C 0.6699(9) 0.4341(8) 0.2591(10) 0.105(4) Uani 1 1 d . . . . .
H13A H 0.6129 0.4183 0.2438 0.158 Uiso 1 1 calc GR . . . .
H13B H 0.7057 0.4113 0.1925 0.158 Uiso 1 1 calc GR . . . .
H13C H 0.6736 0.4893 0.2534 0.158 Uiso 1 1 calc GR . . . .
C14 C 0.7847(7) 0.4380(9) 0.4246(14) 0.124(5) Uani 1 1 d . . . . .
H14A H 0.8086 0.4104 0.4988 0.186 Uiso 1 1 calc GR . . . .
H14B H 0.7820 0.4919 0.4460 0.186 Uiso 1 1 calc GR . . . .
H14C H 0.8191 0.4308 0.3464 0.186 Uiso 1 1 calc GR . . . .
C15 C 0.2864(7) 0.2868(8) 0.4034(16) 0.045(3) Uani 0.5 1 d . . . . .
H15A H 0.2777 0.2663 0.4918 0.067 Uiso 0.5 1 calc GR . . . .
H15B H 0.2391 0.2743 0.3477 0.067 Uiso 0.5 1 calc GR . . . .
H15C H 0.2923 0.3418 0.4087 0.067 Uiso 0.5 1 calc GR . . . .
C16 C 0.3814(9) 0.2791(8) 0.1833(13) 0.043(3) Uani 0.5 1 d . . . . .
H16A H 0.4011 0.3314 0.1824 0.064 Uiso 0.5 1 calc GR . . . .
H16B H 0.3281 0.2763 0.1384 0.064 Uiso 0.5 1 calc GR . . . .
H16C H 0.4212 0.2467 0.1380 0.064 Uiso 0.5 1 calc GR . . . .

loop_
_atom_site_aniso_label
_atom_site_aniso_U_11
_atom_site_aniso_U_22
_atom_site_aniso_U_33
_atom_site_aniso_U_23
_atom_site_aniso_U_13
_atom_site_aniso_U_12
Pt1 0.01520(13) 0.03395(16) 0.02405(15) 0.000 -0.00441(11) 0.000
Cl1 0.0208(11) 0.210(4) 0.0358(14) 0.000 0.0037(10) 0.000
Cl2 0.0348(13) 0.171(4) 0.0223(11) 0.000 -0.0045(10) 0.000
S1 0.0329(13) 0.150(3) 0.0623(19) 0.000 -0.0248(14) 0.000
N1 0.022(2) 0.067(3) 0.022(2) 0.003(2) -0.0011(18) -0.013(2)
C1 0.020(3) 0.047(4) 0.020(3) 0.000 0.001(2) 0.000
C2 0.027(3) 0.088(4) 0.036(3) 0.000(3) -0.007(2) -0.013(3)
C3 0.040(3) 0.059(3) 0.029(3) 0.002(3) -0.005(2) -0.028(3)
C4 0.048(3) 0.075(4) 0.032(3) 0.007(3) -0.010(3) -0.032(3)
C5 0.069(4) 0.069(4) 0.048(3) 0.012(3) -0.014(3) -0.041(3)
C6 0.075(4) 0.058(4) 0.051(4) 0.004(3) -0.017(3) -0.032(3)
C7 0.069(4) 0.052(3) 0.046(3) -0.001(3) -0.007(3) -0.027(3)
C8 0.052(3) 0.045(3) 0.035(3) 0.002(3) -0.001(3) -0.025(3)
C9 0.074(4) 0.049(3) 0.049(3) 0.003(3) 0.018(3) -0.014(3)
C10 0.137(8) 0.072(5) 0.040(4) 0.015(4) 0.005(5) -0.013(6)
C11 0.110(7) 0.058(5) 0.087(6) 0.000(5) 0.056(5) -0.011(5)
C12 0.064(4) 0.096(5) 0.049(4) 0.008(4) 0.004(3) -0.026(4)
C13 0.132(8) 0.135(8) 0.048(5) 0.017(6) 0.009(6) -0.020(7)
C14 0.087(7) 0.179(9) 0.106(8) 0.000(7) 0.026(6) -0.058(7)
C15 0.028(5) 0.047(6) 0.060(7) 0.009(6) -0.004(5) 0.005(5)
C16 0.047(6) 0.040(6) 0.041(6) -0.003(5) -0.020(5) 0.009(5)

loop_
_atom_type_symbol
_atom_type_description
_atom_type_scat_dispersion_real
_atom_type_scat_dispersion_imag
_atom_type_scat_source
C C 0.0033 0.0016 'International Tables Vol C Tables 4.2.6.8 and 6.1.1.4'
H H 0.0000 0.0000 'International Tables Vol C Tables 4.2.6.8 and 6.1.1.4'
Cl Cl 0.1484 0.1585 'International Tables Vol C Tables 4.2.6.8 and 6.1.1.4'
N N 0.0061 0.0033 'International Tables Vol C Tables 4.2.6.8 and 6.1.1.4'
Pt Pt -1.7033 8.3905 'International Tables Vol C Tables 4.2.6.8 and 6.1.1.4'
S S 0.1246 0.1234 'International Tables Vol C Tables 4.2.6.8 and 6.1.1.4'

loop_
_exptl_crystal_face_index_h
_exptl_crystal_face_index_k
_exptl_crystal_face_index_l
_exptl_crystal_face_perp_dist
19 7 -7 0.1234
-20 3 7 0.0476
2 -9 13 0.0650
17 13 -6 0.1266
14 -18 -3 0.0480
10 -23 -1 0.0582
-19 8 6 0.0387
12 14 -9 0.1189
-7 -13 -11 0.1041
-15 -18 -3 0.0986
-1 20 8 0.0693
-9 12 11 0.0499
-5 24 1 0.0435
-16 17 -3 0.0459
-22 6 2 0.0397
-16 4 -10 0.0807

loop_
_geom_angle_atom_site_label_1
_geom_angle_atom_site_label_2
_geom_angle_atom_site_label_3
_geom_angle
_geom_angle_site_symmetry_1
_geom_angle_site_symmetry_3
_geom_angle_publ_flag
Cl1 Pt1 Cl2 178.43(9) . . ?
Cl1 Pt1 S1 87.72(12) . . ?
Cl2 Pt1 S1 90.71(12) . . ?
C1 Pt1 Cl1 94.5(2) . . ?
C1 Pt1 Cl2 87.1(2) . . ?
C1 Pt1 S1 177.8(2) . . ?
C15 S1 Pt1 117.9(6) . . ?
C15 S1 Pt1 117.9(6) 7_565 . ?
C15 S1 C15 46.6(10) 7_565 . ?
C15 S1 C16 109.7(7) . . ?
C15 S1 C16 125.4(7) 7_565 . ?
C15 S1 C16 109.7(7) 7_565 7_565 ?
C15 S1 C16 125.4(7) . 7_565 ?
C16 S1 Pt1 116.3(5) . . ?
C16 S1 Pt1 116.3(5) 7_565 . ?
C1 N1 C2 109.0(6) . . ?
C1 N1 C3 127.4(5) . . ?
C2 N1 C3 123.2(6) . . ?
N1 C1 Pt1 126.8(4) 7_565 . ?
N1 C1 Pt1 126.8(4) . . ?
N1 C1 N1 105.9(7) . 7_565 ?
N1 C2 H2 126.0 . . ?
C2 C2 N1 108.0(4) 7_565 . ?
C2 C2 H2 126.0 7_565 . ?
C4 C3 N1 120.0(7) . . ?
C8 C3 N1 118.0(6) . . ?
C8 C3 C4 121.8(8) . . ?
C3 C4 C12 120.5(8) . . ?
C5 C4 C3 117.0(8) . . ?
C5 C4 C12 122.4(8) . . ?
C4 C5 H5 118.8 . . ?
C6 C5 C4 122.4(8) . . ?
C6 C5 H5 118.8 . . ?
C5 C6 H6 119.9 . . ?
C5 C6 C7 120.3(9) . . ?
C7 C6 H6 119.9 . . ?
C6 C7 H7 119.6 . . ?
C8 C7 C6 120.8(9) . . ?
C8 C7 H7 119.6 . . ?
C3 C8 C9 122.6(7) . . ?
C7 C8 C3 117.6(7) . . ?
C7 C8 C9 119.7(7) . . ?
C8 C9 H9 107.1 . . ?
C8 C9 C11 113.7(8) . . ?
C10 C9 C8 111.1(7) . . ?
C10 C9 H9 107.1 . . ?
C10 C9 C11 110.4(8) . . ?
C11 C9 H9 107.1 . . ?
C9 C10 H10A 109.5 . . ?
C9 C10 H10B 109.5 . . ?
C9 C10 H10C 109.5 . . ?
H10A C10 H10B 109.5 . . ?
H10A C10 H10C 109.5 . . ?
H10B C10 H10C 109.5 . . ?
C9 C11 H11A 109.5 . . ?
C9 C11 H11B 109.5 . . ?
C9 C11 H11C 109.5 . . ?
H11A C11 H11B 109.5 . . ?
H11A C11 H11C 109.5 . . ?
H11B C11 H11C 109.5 . . ?
C4 C12 H12 109.1 . . ?
C4 C12 C13 112.1(9) . . ?
C4 C12 C14 108.3(9) . . ?
C13 C12 H12 109.1 . . ?
C14 C12 H12 109.1 . . ?
C14 C12 C13 109.3(9) . . ?
C12 C13 H13A 109.5 . . ?
C12 C13 H13B 109.5 . . ?
C12 C13 H13C 109.5 . . ?
H13A C13 H13B 109.5 . . ?
H13A C13 H13C 109.5 . . ?
H13B C13 H13C 109.5 . . ?
C12 C14 H14A 109.5 . . ?
C12 C14 H14B 109.5 . . ?
C12 C14 H14C 109.5 . . ?
H14A C14 H14B 109.5 . . ?
H14A C14 H14C 109.5 . . ?
H14B C14 H14C 109.5 . . ?
S1 C15 H15A 109.5 . . ?
S1 C15 H15B 109.5 . . ?
S1 C15 H15C 109.5 . . ?
H15A C15 H15B 109.5 . . ?
H15A C15 H15C 109.5 . . ?
H15B C15 H15C 109.5 . . ?
S1 C16 H16A 109.5 . . ?
S1 C16 H16B 109.5 . . ?
S1 C16 H16C 109.5 . . ?
H16A C16 H16B 109.5 . . ?
H16A C16 H16C 109.5 . . ?
H16B C16 H16C 109.5 . . ?

loop_
_geom_bond_atom_site_label_1
_geom_bond_atom_site_label_2
_geom_bond_distance
_geom_bond_site_symmetry_2
_geom_bond_publ_flag
Pt1 Cl1 2.271(3) . ?
Pt1 Cl2 2.296(3) . ?
Pt1 S1 2.343(3) . ?
Pt1 C1 1.987(8) . ?
S1 C15 1.650(13) 7_565 ?
S1 C15 1.650(13) . ?
S1 C16 1.681(14) 7_565 ?
S1 C16 1.681(14) . ?
N1 C1 1.365(7) . ?
N1 C2 1.402(8) . ?
N1 C3 1.433(10) . ?
C1 N1 1.365(7) 7_565 ?
C2 C2 1.312(17) 7_565 ?
C2 H2 0.9500 . ?
C3 C4 1.412(10) . ?
C3 C8 1.398(10) . ?
C4 C5 1.380(13) . ?
C4 C12 1.520(12) . ?
C5 H5 0.9500 . ?
C5 C6 1.346(13) . ?
C6 H6 0.9500 . ?
C6 C7 1.389(11) . ?
C7 H7 0.9500 . ?
C7 C8 1.387(11) . ?
C8 C9 1.516(10) . ?
C9 H9 1.0000 . ?
C9 C10 1.511(13) . ?
C9 C11 1.521(12) . ?
C10 H10A 0.9800 . ?
C10 H10B 0.9800 . ?
C10 H10C 0.9800 . ?
C11 H11A 0.9800 . ?
C11 H11B 0.9800 . ?
C11 H11C 0.9800 . ?
C12 H12 1.0000 . ?
C12 C13 1.542(14) . ?
C12 C14 1.540(14) . ?
C13 H13A 0.9800 . ?
C13 H13B 0.9800 . ?
C13 H13C 0.9800 . ?
C14 H14A 0.9800 . ?
C14 H14B 0.9800 . ?
C14 H14C 0.9800 . ?
C15 H15A 0.9800 . ?
C15 H15B 0.9800 . ?
C15 H15C 0.9800 . ?
C16 H16A 0.9800 . ?
C16 H16B 0.9800 . ?
C16 H16C 0.9800 . ?

loop_
_exptl_oxdiff_crystal_face_indexfrac_h
_exptl_oxdiff_crystal_face_indexfrac_k
_exptl_oxdiff_crystal_face_indexfrac_l
_exptl_oxdiff_crystal_face_x
_exptl_oxdiff_crystal_face_y
_exptl_oxdiff_crystal_face_z
18.9901 6.9998 -7.0103 0.1150 -0.2683 -0.9587
-19.9936 3.0011 7.0157 -0.2218 0.6087 0.7715
2.0060 -8.9984 12.9965 0.7984 0.1207 0.5540
16.9887 13.0006 -6.0060 0.0634 -0.0109 -0.9960
14.0019 -18.0020 -3.0182 0.3788 -0.8811 -0.1326
10.0055 -23.0022 -1.0176 0.4096 -0.9219 0.1629
-18.9960 8.0015 6.0172 -0.2849 0.7244 0.5999
11.9890 14.0000 -9.0027 -0.2394 -0.0121 -0.9617
-6.9958 -13.0036 -11.0033 -0.6616 -0.7035 0.1422
-14.9897 -18.0027 -2.9991 -0.4328 -0.4858 0.7535
-1.0052 20.0035 8.0114 0.2275 0.9392 -0.1469
-8.9991 12.0031 11.0133 0.2217 0.8889 0.3685
-5.0073 24.0024 1.0148 -0.2775 0.8864 -0.3375
-16.0025 17.0007 -2.9819 -0.7368 0.6716 0.0221
-21.9954 6.0004 2.0176 -0.5597 0.5640 0.6061
-15.9993 3.9981 -9.9892 -0.9958 0.0088 0.0794
